data_4130713
loop_
_publ_author_name
'Corcos, Amanda R.'
'Pap, J\'ozsef S'
'Yang, Tzuhsiung'
'Berry, John F.'

_publ_section_title
;
 A Synthetic Oxygen Atom Transfer Photocycle from a Diruthenium Oxyanion
 Complex.
;
_journal_issue 31
_journal_name_full 'Journal of the American Chemical Society'
_journal_page_first 10032
_journal_page_last 10040
_journal_paper_doi 10.1021/jacs.6b05942
_journal_volume 138
_journal_year 2016
_chemical_formula_moiety 'C20 H12 Cl4 N5 O7 Ru2, 2(C H2 Cl2)'
_chemical_formula_sum 'C22 H16 Cl8 N5 O7 Ru2'
_chemical_formula_weight 948.14
_space_group_crystal_system monoclinic
_space_group_IT_number 14
_space_group_name_Hall '-P 2ybc'
_space_group_name_H-M_alt 'P 1 21/c 1'
_atom_sites_solution_hydrogens geom
_cell_angle_alpha 90
_cell_angle_beta 90.050(3)
_cell_angle_gamma 90
_cell_formula_units_Z 4
_cell_length_a 17.2028(13)
_cell_length_b 15.4349(11)
_cell_length_c 11.5463(8)
_cell_measurement_reflns_used 9273
_cell_measurement_temperature 100.0
_cell_measurement_theta_max 30.4969
_cell_measurement_theta_min 2.5000
_cell_volume 3065.8(4)
_computing_cell_refinement 'SAINT+ Ver. 7.68A (Bruker-AXS, 2009)'
_computing_data_collection 'APEX2 Ver. 2014.11-0 (Bruker-AXS, 2014)'
_computing_data_reduction 'SAINT+ Ver. 8.34A (Bruker-AXS, 2014)'
_computing_molecular_graphics 'Olex2 (Dolomanov et al., 2009)'
_computing_publication_material 'Olex2 (Dolomanov et al., 2009)'
_computing_structure_refinement 'ShelXL (Sheldrick, 2008)'
_computing_structure_solution 'SHELXTL (Sheldrick, 2008-2012)'
_diffrn_ambient_temperature 100.0
_diffrn_detector_area_resol_mean 7.9
_diffrn_detector_type 'CCD area detector'
_diffrn_measured_fraction_theta_full 1.000
_diffrn_measured_fraction_theta_max 0.993
_diffrn_measurement_device 'three-circle diffractometer'
_diffrn_measurement_device_type 'Bruker APEX-II CCD'
_diffrn_measurement_method '0.5\% \w and 0.5\% \f scans'
_diffrn_radiation_collimation 'focusing mirrors'
_diffrn_radiation_monochromator 'mirror optics'
_diffrn_radiation_probe x-ray
_diffrn_radiation_type MoK\a
_diffrn_radiation_wavelength 0.71073
_diffrn_reflns_av_R_equivalents 0.0425
_diffrn_reflns_av_unetI/netI 0.0227
_diffrn_reflns_Laue_measured_fraction_full 1.000
_diffrn_reflns_Laue_measured_fraction_max 0.993
_diffrn_reflns_limit_h_max 24
_diffrn_reflns_limit_h_min -24
_diffrn_reflns_limit_k_max 22
_diffrn_reflns_limit_k_min -22
_diffrn_reflns_limit_l_max 16
_diffrn_reflns_limit_l_min -16
_diffrn_reflns_number 83507
_diffrn_reflns_point_group_measured_fraction_full 1.000
_diffrn_reflns_point_group_measured_fraction_max 0.993
_diffrn_reflns_theta_full 25.000
_diffrn_reflns_theta_max 30.533
_diffrn_reflns_theta_min 1.184
_diffrn_source 'microfocus sealed X-ray tube'
_diffrn_source_type 'Incoatec I\ms'
_exptl_absorpt_coefficient_mu 1.734
_exptl_absorpt_correction_T_max 0.7057
_exptl_absorpt_correction_T_min 0.3649
_exptl_absorpt_correction_type analytical
_exptl_absorpt_process_details
;
SADABS-2014/5 (Krause et al., 2015) was used for absorption correction.
;
_exptl_crystal_colour violet
_exptl_crystal_colour_primary violet
_exptl_crystal_density_diffrn 2.054
_exptl_crystal_density_method 'not measured'
_exptl_crystal_description block
_exptl_crystal_F_000 1852
_exptl_crystal_size_max 0.728
_exptl_crystal_size_mid 0.374
_exptl_crystal_size_min 0.216
_refine_diff_density_max 1.415
_refine_diff_density_min -1.542
_refine_diff_density_rms 0.093
_refine_ls_extinction_method none
_refine_ls_goodness_of_fit_ref 1.075
_refine_ls_hydrogen_treatment constr
_refine_ls_matrix_type full
_refine_ls_number_parameters 409
_refine_ls_number_reflns 9327
_refine_ls_number_restraints 21
_refine_ls_restrained_S_all 1.292
_refine_ls_R_factor_all 0.0271
_refine_ls_R_factor_gt 0.0258
_refine_ls_shift/su_max 0.002
_refine_ls_shift/su_mean 0.000
_refine_ls_structure_factor_coef Fsqd
_refine_ls_weighting_details 'w=1/[\s^2^(Fo^2^)+(0.0294P)^2^+4.3328P] where P=(Fo^2^+2Fc^2^)/3'
_refine_ls_weighting_scheme calc
_refine_ls_wR_factor_gt 0.0667
_refine_ls_wR_factor_ref 0.0683
_reflns_Friedel_coverage 0.000
_reflns_number_gt 9075
_reflns_number_total 9327
_reflns_threshold_expression 'I > 2\s(I)'
_cod_data_source_file ja6b05942_si_002.cif
_cod_data_source_block compound4
_cod_database_code 4130713
_shelx_space_group_comment
;
The symmetry employed for this shelxl refinement is uniquely defined
by the following loop, which should always be used as a source of
symmetry information in preference to the above space-group names.
They are only intended as comments.
;
_shelx_estimated_absorpt_t_max 0.706
_shelx_estimated_absorpt_t_min 0.365
_olex2_refinement_description
;
1. Twinned data refinement
 Scales: 0.5351(6) 0.4649(6)
2. Fixed Uiso
 At 1.2 times of:
  All C(H) groups, All C(H,H) groups, All C(H,H,H,H) groups
3. Restrained distances
 Cl5-C21 \\sim C21-C21 \\sim Cl8-C22 \\sim Cl8A-C22 \\sim Cl7-C22
 with sigma of 0.005
 Cl6A-C21A \\sim Cl6-C21 \\sim Cl5-C21 \\sim Cl5-C21A \\sim Cl8-C22 \\sim
Cl8A-C22 \\sim Cl7-C22
 with sigma of 0.005
4. Uiso/Uaniso restraints and constraints
Uanis(Cl8) = Uanis(Cl8A)
Uanis(Cl6A) = Uanis(Cl6)
Uanis(C21) = Uanis(C21A)
5. Others
 Sof(Cl8A)=Sof(H22C)=Sof(H22D)=1-FVAR(1)
 Sof(Cl8)=Sof(H22A)=Sof(H22B)=FVAR(1)
 Sof(Cl6A)=Sof(C21A)=Sof(H21C)=Sof(H21D)=1-FVAR(2)
 Sof(Cl6)=Sof(C21)=Sof(H21A)=Sof(H21B)=FVAR(2)
6.a Secondary CH2 refined with riding coordinates:
 C21(H21A,H21B), C21A(H21C,H21D), C22(H22A,H22B), C22(H22C,H22D)
6.b Aromatic/amide H refined with riding coordinates:
 C2(H2), C3(H3), C4(H4), C7(H7), C8(H8), C9(H9), C12(H12), C13(H13), C14(H14),
 C17(H17), C18(H18), C19(H19)
;
_shelx_shelxl_version_number 2014/7
_olex2_submission_special_instructions 'No special instructions were received'

loop_
_space_group_symop_operation_xyz
'x, y, z'
'-x, y+1/2, -z+1/2'
'-x, -y, -z'
'x, -y-1/2, z-1/2'

loop_
_atom_site_label
_atom_site_type_symbol
_atom_site_fract_x
_atom_site_fract_y
_atom_site_fract_z
_atom_site_U_iso_or_equiv
_atom_site_adp_type
_atom_site_occupancy
_atom_site_site_symmetry_order
_atom_site_calc_flag
_atom_site_refinement_flags_posn
_atom_site_refinement_flags_occupancy
_atom_site_disorder_assembly
_atom_site_disorder_group
Ru2 Ru 0.24441(2) 0.49985(2) 0.32647(2) 0.00999(4) Uani 1 1 d . . . .
Ru1 Ru 0.23916(2) 0.50297(2) 0.52229(2) 0.01007(4) Uani 1 1 d . . . .
Cl1 Cl 0.12339(4) 0.52477(5) 0.10873(5) 0.02045(12) Uani 1 1 d . . . .
Cl2 Cl 0.21613(4) 0.33675(4) 0.13594(5) 0.01885(11) Uani 1 1 d . . . .
Cl3 Cl 0.37531(4) 0.46664(4) 0.13201(5) 0.01843(11) Uani 1 1 d . . . .
Cl4 Cl 0.28389(4) 0.65404(4) 0.12900(5) 0.02091(12) Uani 1 1 d . . . .
Cl5 Cl 0.50702(5) 0.70990(5) 0.73410(7) 0.03134(16) Uani 1 1 d D . . .
Cl6 Cl 0.44267(10) 0.65445(9) 0.95281(13) 0.0716(5) Uani 0.895(3) 1 d D P A 1
Cl6A Cl 0.3964(9) 0.6865(8) 0.9092(12) 0.0716(5) Uani 0.105(3) 1 d D P A 2
Cl7 Cl -0.00280(5) 0.30585(6) 0.71416(7) 0.03388(17) Uani 1 1 d D . . .
Cl8 Cl 0.11013(12) 0.29717(13) 0.90570(15) 0.0491(4) Uani 0.575(2) 1 d D P B 1
Cl8A Cl 0.06890(16) 0.33292(18) 0.93369(19) 0.0491(4) Uani 0.425(2) 1 d D P B 2
O1 O 0.13953(10) 0.43623(11) 0.51553(15) 0.0138(3) Uani 1 1 d . . . .
O2 O 0.30271(10) 0.39549(11) 0.53372(15) 0.0138(3) Uani 1 1 d . . . .
O3 O 0.33819(10) 0.57215(11) 0.52732(15) 0.0141(3) Uani 1 1 d . . . .
O4 O 0.17689(10) 0.61154(11) 0.51607(15) 0.0142(3) Uani 1 1 d . . . .
O5 O 0.21210(13) 0.50693(12) 0.70839(17) 0.0182(4) Uani 1 1 d . . . .
O6 O 0.24023(17) 0.49233(15) 0.89067(17) 0.0302(5) Uani 1 1 d . . . .
O7 O 0.33272(12) 0.48874(13) 0.76563(19) 0.0210(4) Uani 1 1 d . . . .
N1 N 0.12655(12) 0.47115(13) 0.32272(18) 0.0132(3) Uani 1 1 d . . . .
N2 N 0.27232(12) 0.36747(12) 0.34290(16) 0.0122(3) Uani 1 1 d . . . .
N3 N 0.36144(12) 0.52922(13) 0.34005(17) 0.0126(4) Uani 1 1 d . . . .
N4 N 0.21890(12) 0.63337(13) 0.33056(17) 0.0133(4) Uani 1 1 d . . . .
N5 N 0.26317(15) 0.49576(12) 0.79077(19) 0.0159(4) Uani 1 1 d . . . .
C1 C 0.09612(13) 0.43966(14) 0.4227(2) 0.0139(4) Uani 1 1 d . . . .
C2 C 0.01800(14) 0.41187(16) 0.4236(2) 0.0171(4) Uani 1 1 d . . . .
H2 H -0.0035 0.3878 0.4922 0.020 Uiso 1 1 calc R . . .
C3 C -0.02734(15) 0.41935(18) 0.3258(2) 0.0196(5) Uani 1 1 d . . . .
H3 H -0.0799 0.4006 0.3272 0.023 Uiso 1 1 calc R . . .
C4 C 0.00398(15) 0.45457(18) 0.2242(2) 0.0190(5) Uani 1 1 d . . . .
H4 H -0.0262 0.4610 0.1559 0.023 Uiso 1 1 calc R . . .
C5 C 0.08035(15) 0.47926(17) 0.2285(2) 0.0154(4) Uani 1 1 d . . . .
C6 C 0.30552(14) 0.34256(14) 0.44607(19) 0.0128(4) Uani 1 1 d . . . .
C7 C 0.34117(15) 0.26105(15) 0.4592(2) 0.0162(4) Uani 1 1 d . . . .
H7 H 0.3680 0.2470 0.5286 0.019 Uiso 1 1 calc R . . .
C8 C 0.33656(16) 0.20223(16) 0.3703(2) 0.0184(5) Uani 1 1 d . . . .
H8 H 0.3602 0.1469 0.3778 0.022 Uiso 1 1 calc R . . .
C9 C 0.29662(16) 0.22429(16) 0.2677(2) 0.0186(5) Uani 1 1 d . . . .
H9 H 0.2905 0.1836 0.2066 0.022 Uiso 1 1 calc R . . .
C10 C 0.26691(15) 0.30644(15) 0.25915(19) 0.0139(4) Uani 1 1 d . . . .
C11 C 0.38637(14) 0.56586(15) 0.44192(19) 0.0131(4) Uani 1 1 d . . . .
C12 C 0.46394(15) 0.59534(16) 0.4526(2) 0.0179(5) Uani 1 1 d . . . .
H12 H 0.4808 0.6237 0.5212 0.021 Uiso 1 1 calc R . . .
C13 C 0.51434(15) 0.58232(17) 0.3627(2) 0.0197(5) Uani 1 1 d . . . .
H13 H 0.5668 0.6009 0.3693 0.024 Uiso 1 1 calc R . . .
C14 C 0.48888(15) 0.54157(17) 0.2606(2) 0.0186(5) Uani 1 1 d . . . .
H14 H 0.5235 0.5317 0.1979 0.022 Uiso 1 1 calc R . . .
C15 C 0.41288(15) 0.51671(17) 0.2544(2) 0.0147(4) Uani 1 1 d . . . .
C16 C 0.18460(14) 0.66364(14) 0.4286(2) 0.0133(4) Uani 1 1 d . . . .
C17 C 0.15844(14) 0.74998(15) 0.4372(2) 0.0158(4) Uani 1 1 d . . . .
H17 H 0.1307 0.7688 0.5037 0.019 Uiso 1 1 calc R . . .
C18 C 0.17358(17) 0.80645(16) 0.3484(2) 0.0195(5) Uani 1 1 d . . . .
H18 H 0.1573 0.8651 0.3536 0.023 Uiso 1 1 calc R . . .
C19 C 0.21283(16) 0.77735(16) 0.2507(2) 0.0193(5) Uani 1 1 d . . . .
H19 H 0.2250 0.8156 0.1889 0.023 Uiso 1 1 calc R . . .
C20 C 0.23327(15) 0.69211(15) 0.2463(2) 0.0161(4) Uani 1 1 d . . . .
C21 C 0.4212(2) 0.6810(4) 0.8074(3) 0.0470(12) Uani 0.895(3) 1 d D P A 1
H21A H 0.3968 0.6307 0.7685 0.056 Uiso 0.895(3) 1 calc R P A 1
H21B H 0.3840 0.7300 0.8051 0.056 Uiso 0.895(3) 1 calc R P A 1
C21A C 0.4105(11) 0.676(4) 0.7587(13) 0.0470(12) Uani 0.105(3) 1 d D P A 2
H21C H 0.3735 0.7138 0.7158 0.056 Uiso 0.105(3) 1 calc R P A 2
H21D H 0.4029 0.6157 0.7337 0.056 Uiso 0.105(3) 1 calc R P A 2
C22 C 0.08620(18) 0.3379(2) 0.7755(3) 0.0389(8) Uani 1 1 d D . . .
H22A H 0.1280 0.3223 0.7205 0.047 Uiso 0.575(2) 1 calc R P B 1
H22B H 0.0859 0.4018 0.7821 0.047 Uiso 0.575(2) 1 calc R P B 1
H22C H 0.1001 0.3974 0.7512 0.047 Uiso 0.425(2) 1 calc R P B 2
H22D H 0.1285 0.2979 0.7526 0.047 Uiso 0.425(2) 1 calc R P B 2

loop_
_atom_site_aniso_label
_atom_site_aniso_U_11
_atom_site_aniso_U_22
_atom_site_aniso_U_33
_atom_site_aniso_U_23
_atom_site_aniso_U_13
_atom_site_aniso_U_12
Ru2 0.01033(9) 0.01098(8) 0.00867(7) 0.00029(5) 0.00045(8) -0.00012(5)
Ru1 0.01208(9) 0.00971(7) 0.00842(7) 0.00001(5) 0.00069(7) -0.00034(6)
Cl1 0.0194(3) 0.0282(3) 0.0138(2) 0.0041(2) -0.0001(2) -0.0015(3)
Cl2 0.0215(3) 0.0219(3) 0.0132(2) -0.00470(19) -0.0020(2) 0.0019(2)
Cl3 0.0187(3) 0.0220(3) 0.0146(2) -0.0024(2) 0.0031(2) -0.0009(2)
Cl4 0.0228(3) 0.0245(3) 0.0154(2) 0.0067(2) 0.0041(2) 0.0043(2)
Cl5 0.0387(4) 0.0261(3) 0.0293(3) -0.0016(3) 0.0044(3) -0.0058(3)
Cl6 0.0826(10) 0.0631(8) 0.0692(9) 0.0246(6) 0.0575(8) 0.0202(7)
Cl6A 0.0826(10) 0.0631(8) 0.0692(9) 0.0246(6) 0.0575(8) 0.0202(7)
Cl7 0.0337(4) 0.0369(4) 0.0310(4) 0.0064(3) -0.0100(3) -0.0066(3)
Cl8 0.0546(10) 0.0544(9) 0.0383(7) 0.0042(6) -0.0251(7) -0.0109(6)
Cl8A 0.0546(10) 0.0544(9) 0.0383(7) 0.0042(6) -0.0251(7) -0.0109(6)
O1 0.0148(8) 0.0141(7) 0.0127(7) 0.0003(6) 0.0010(6) -0.0020(6)
O2 0.0177(8) 0.0122(7) 0.0115(7) -0.0005(6) -0.0011(6) 0.0014(6)
O3 0.0146(8) 0.0143(7) 0.0133(7) -0.0010(6) 0.0010(6) -0.0020(6)
O4 0.0174(8) 0.0117(7) 0.0135(7) 0.0008(6) 0.0019(6) 0.0010(6)
O5 0.0212(10) 0.0223(9) 0.0112(8) -0.0002(6) 0.0000(7) 0.0018(7)
O6 0.0332(13) 0.0453(13) 0.0121(8) 0.0034(8) 0.0032(9) 0.0104(10)
O7 0.0155(9) 0.0245(9) 0.0232(10) 0.0035(7) 0.0006(7) -0.0003(7)
N1 0.0125(9) 0.0140(9) 0.0131(8) -0.0018(7) 0.0010(7) -0.0014(7)
N2 0.0140(9) 0.0116(8) 0.0111(8) -0.0001(6) 0.0015(7) -0.0007(7)
N3 0.0108(9) 0.0125(9) 0.0144(9) 0.0005(7) 0.0016(7) -0.0005(7)
N4 0.0150(9) 0.0123(8) 0.0127(8) 0.0014(6) -0.0003(7) -0.0004(7)
N5 0.0203(11) 0.0127(8) 0.0146(9) 0.0000(6) 0.0039(9) -0.0004(7)
C1 0.0146(10) 0.0119(9) 0.0153(10) -0.0021(8) 0.0017(8) -0.0004(8)
C2 0.0142(10) 0.0196(11) 0.0174(10) -0.0034(9) 0.0028(9) -0.0036(8)
C3 0.0140(11) 0.0241(12) 0.0206(11) -0.0054(9) 0.0015(9) -0.0040(9)
C4 0.0150(11) 0.0241(12) 0.0180(11) -0.0025(9) -0.0012(9) -0.0006(9)
C5 0.0157(11) 0.0177(10) 0.0128(10) -0.0013(8) 0.0008(8) 0.0017(9)
C6 0.0159(10) 0.0120(9) 0.0104(9) 0.0008(7) 0.0024(7) -0.0008(8)
C7 0.0205(11) 0.0126(10) 0.0156(10) 0.0006(8) 0.0016(8) 0.0007(8)
C8 0.0232(12) 0.0136(10) 0.0185(11) -0.0004(8) 0.0037(9) 0.0020(9)
C9 0.0243(12) 0.0138(10) 0.0178(11) -0.0042(8) 0.0028(9) 0.0008(9)
C10 0.0144(10) 0.0157(9) 0.0115(9) -0.0012(7) 0.0006(8) 0.0010(8)
C11 0.0139(10) 0.0126(9) 0.0128(9) 0.0017(7) -0.0021(7) -0.0002(8)
C12 0.0170(11) 0.0174(11) 0.0193(11) 0.0010(8) -0.0037(8) -0.0058(9)
C13 0.0137(11) 0.0221(11) 0.0231(11) 0.0030(9) -0.0006(9) -0.0048(9)
C14 0.0162(11) 0.0204(11) 0.0193(11) 0.0031(9) 0.0026(9) -0.0013(9)
C15 0.0162(11) 0.0143(9) 0.0136(10) 0.0028(8) 0.0015(8) 0.0009(9)
C16 0.0138(10) 0.0125(9) 0.0137(9) 0.0012(8) -0.0007(8) -0.0006(8)
C17 0.0177(10) 0.0119(9) 0.0179(10) -0.0008(8) -0.0033(8) 0.0024(8)
C18 0.0251(12) 0.0125(10) 0.0207(12) 0.0008(8) -0.0055(9) 0.0012(9)
C19 0.0225(12) 0.0157(10) 0.0196(11) 0.0046(8) -0.0020(9) 0.0002(9)
C20 0.0160(10) 0.0161(10) 0.0164(10) 0.0035(8) 0.0004(8) -0.0021(9)
C21 0.0221(17) 0.037(2) 0.082(4) -0.001(3) 0.007(2) -0.0041(16)
C21A 0.0221(17) 0.037(2) 0.082(4) -0.001(3) 0.007(2) -0.0041(16)
C22 0.0259(16) 0.0329(17) 0.058(2) -0.0058(15) -0.0150(15) 0.0022(13)

loop_
_atom_type_symbol
_atom_type_description
_atom_type_scat_dispersion_real
_atom_type_scat_dispersion_imag
_atom_type_scat_source
C C 0.0033 0.0016 'International Tables Vol C Tables 4.2.6.8 and 6.1.1.4'
H H 0.0000 0.0000 'International Tables Vol C Tables 4.2.6.8 and 6.1.1.4'
Cl Cl 0.1484 0.1585 'International Tables Vol C Tables 4.2.6.8 and 6.1.1.4'
N N 0.0061 0.0033 'International Tables Vol C Tables 4.2.6.8 and 6.1.1.4'
O O 0.0106 0.0060 'International Tables Vol C Tables 4.2.6.8 and 6.1.1.4'
Ru Ru -1.2594 0.8363 'International Tables Vol C Tables 4.2.6.8 and 6.1.1.4'

loop_
_geom_angle_atom_site_label_1
_geom_angle_atom_site_label_2
_geom_angle_atom_site_label_3
_geom_angle
N1 Ru2 Ru1 89.17(6)
N1 Ru2 N2 91.00(8)
N1 Ru2 N4 90.33(8)
N2 Ru2 Ru1 86.56(5)
N2 Ru2 N4 173.44(7)
N3 Ru2 Ru1 87.67(6)
N3 Ru2 N1 176.83(7)
N3 Ru2 N2 89.09(8)
N3 Ru2 N4 89.24(8)
N4 Ru2 Ru1 87.04(5)
O1 Ru1 Ru2 89.14(5)
O1 Ru1 O3 178.78(7)
O1 Ru1 O5 82.56(7)
O2 Ru1 Ru2 91.50(5)
O2 Ru1 O1 92.51(7)
O2 Ru1 O3 88.59(7)
O2 Ru1 O5 94.30(7)
O3 Ru1 Ru2 90.32(5)
O3 Ru1 O5 97.87(8)
O4 Ru1 Ru2 90.22(5)
O4 Ru1 O1 88.34(7)
O4 Ru1 O2 178.09(7)
O4 Ru1 O3 90.57(7)
O4 Ru1 O5 84.12(7)
O5 Ru1 Ru2 170.07(6)
C1 O1 Ru1 119.98(15)
C6 O2 Ru1 119.48(15)
C11 O3 Ru1 118.80(15)
C16 O4 Ru1 119.63(15)
N5 O5 Ru1 124.41(17)
C1 N1 Ru2 115.85(16)
C5 N1 Ru2 124.77(17)
C5 N1 C1 119.4(2)
C6 N2 Ru2 116.32(14)
C10 N2 Ru2 126.52(15)
C10 N2 C6 116.91(19)
C11 N3 Ru2 117.26(16)
C15 N3 Ru2 123.69(17)
C15 N3 C11 119.0(2)
C16 N4 Ru2 116.44(15)
C20 N4 Ru2 126.96(16)
C20 N4 C16 116.6(2)
O6 N5 O5 118.4(3)
O6 N5 O7 122.1(3)
O7 N5 O5 119.4(2)
O1 C1 N1 119.4(2)
O1 C1 C2 121.7(2)
N1 C1 C2 118.9(2)
C1 C2 H2 119.7
C3 C2 C1 120.5(2)
C3 C2 H2 119.7
C2 C3 H3 120.0
C2 C3 C4 120.1(2)
C4 C3 H3 120.0
C3 C4 H4 121.7
C5 C4 C3 116.6(2)
C5 C4 H4 121.7
N1 C5 Cl1 115.58(19)
N1 C5 C4 124.5(2)
C4 C5 Cl1 119.9(2)
O2 C6 N2 118.8(2)
O2 C6 C7 119.6(2)
N2 C6 C7 121.6(2)
C6 C7 H7 120.5
C8 C7 C6 119.0(2)
C8 C7 H7 120.5
C7 C8 H8 120.1
C7 C8 C9 119.8(2)
C9 C8 H8 120.1
C8 C9 H9 121.1
C10 C9 C8 117.7(2)
C10 C9 H9 121.1
N2 C10 Cl2 115.66(17)
N2 C10 C9 124.6(2)
C9 C10 Cl2 119.76(19)
O3 C11 N3 119.0(2)
O3 C11 C12 121.0(2)
N3 C11 C12 120.1(2)
C11 C12 H12 120.5
C13 C12 C11 119.0(2)
C13 C12 H12 120.5
C12 C13 H13 119.8
C12 C13 C14 120.3(2)
C14 C13 H13 119.8
C13 C14 H14 121.1
C15 C14 C13 117.9(2)
C15 C14 H14 121.1
N3 C15 Cl3 114.78(19)
N3 C15 C14 123.6(2)
C14 C15 Cl3 121.6(2)
O4 C16 N4 118.7(2)
O4 C16 C17 119.9(2)
N4 C16 C17 121.5(2)
C16 C17 H17 120.4
C18 C17 C16 119.2(2)
C18 C17 H17 120.4
C17 C18 H18 120.2
C17 C18 C19 119.6(2)
C19 C18 H18 120.2
C18 C19 H19 121.1
C20 C19 C18 117.8(2)
C20 C19 H19 121.1
N4 C20 Cl4 115.57(18)
N4 C20 C19 125.0(2)
C19 C20 Cl4 119.39(19)
Cl5 C21 Cl6 109.9(2)
Cl5 C21 H21A 109.7
Cl5 C21 H21B 109.7
Cl6 C21 H21A 109.7
Cl6 C21 H21B 109.7
H21A C21 H21B 108.2
Cl5 C21A H21C 110.7
Cl5 C21A H21D 110.7
Cl6A C21A Cl5 105.2(6)
Cl6A C21A H21C 110.7
Cl6A C21A H21D 110.7
H21C C21A H21D 108.8
Cl7 C22 Cl8A 104.20(19)
Cl7 C22 H22A 107.8
Cl7 C22 H22B 107.8
Cl7 C22 H22C 110.9
Cl7 C22 H22D 110.9
Cl8 C22 Cl7 117.9(2)
Cl8 C22 H22A 107.8
Cl8 C22 H22B 107.8
Cl8A C22 H22C 110.9
Cl8A C22 H22D 110.9
H22A C22 H22B 107.2
H22C C22 H22D 108.9

loop_
_geom_bond_atom_site_label_1
_geom_bond_atom_site_label_2
_geom_bond_distance
Ru2 Ru1 2.2633(3)
Ru2 N1 2.076(2)
Ru2 N2 2.1075(19)
Ru2 N3 2.069(2)
Ru2 N4 2.108(2)
Ru1 O1 2.0011(17)
Ru1 O2 1.9911(17)
Ru1 O3 2.0114(17)
Ru1 O4 1.9901(17)
Ru1 O5 2.200(2)
Cl1 C5 1.719(3)
Cl2 C10 1.733(2)
Cl3 C15 1.735(3)
Cl4 C20 1.715(3)
Cl5 C21 1.760(3)
Cl5 C21A 1.763(4)
Cl6 C21 1.767(3)
Cl6A C21A 1.762(4)
Cl7 C22 1.757(3)
Cl8 C22 1.680(3)
Cl8A C22 1.852(3)
O1 C1 1.307(3)
O2 C6 1.302(3)
O3 C11 1.292(3)
O4 C16 1.298(3)
O5 N5 1.306(3)
O6 N5 1.221(3)
O7 N5 1.236(3)
N1 C1 1.357(3)
N1 C5 1.353(3)
N2 C6 1.375(3)
N2 C10 1.353(3)
N3 C11 1.373(3)
N3 C15 1.342(3)
N4 C16 1.360(3)
N4 C20 1.353(3)
C1 C2 1.411(3)
C2 H2 0.9500
C2 C3 1.376(4)
C3 H3 0.9500
C3 C4 1.401(4)
C4 H4 0.9500
C4 C5 1.369(4)
C6 C7 1.408(3)
C7 H7 0.9500
C7 C8 1.373(3)
C8 H8 0.9500
C8 C9 1.411(4)
C9 H9 0.9500
C9 C10 1.371(3)
C11 C12 1.415(3)
C12 H12 0.9500
C12 C13 1.368(4)
C13 H13 0.9500
C13 C14 1.407(4)
C14 H14 0.9500
C14 C15 1.364(4)
C16 C17 1.410(3)
C17 H17 0.9500
C17 C18 1.371(3)
C18 H18 0.9500
C18 C19 1.390(4)
C19 H19 0.9500
C19 C20 1.363(3)
C21 H21A 0.9900
C21 H21B 0.9900
C21A H21C 0.9900
C21A H21D 0.9900
C22 H22A 0.9900
C22 H22B 0.9900
C22 H22C 0.9900
C22 H22D 0.9900

loop_
_geom_torsion_atom_site_label_1
_geom_torsion_atom_site_label_2
_geom_torsion_atom_site_label_3
_geom_torsion_atom_site_label_4
_geom_torsion
Ru2 N1 C1 O1 5.7(3)
Ru2 N1 C1 C2 -174.68(17)
Ru2 N1 C5 Cl1 -5.2(3)
Ru2 N1 C5 C4 175.2(2)
Ru2 N2 C6 O2 14.3(3)
Ru2 N2 C6 C7 -166.72(18)
Ru2 N2 C10 Cl2 -12.2(3)
Ru2 N2 C10 C9 169.5(2)
Ru2 N3 C11 O3 6.8(3)
Ru2 N3 C11 C12 -173.75(18)
Ru2 N3 C15 Cl3 -4.1(3)
Ru2 N3 C15 C14 175.31(19)
Ru2 N4 C16 O4 6.6(3)
Ru2 N4 C16 C17 -174.14(18)
Ru2 N4 C20 Cl4 -5.0(3)
Ru2 N4 C20 C19 177.1(2)
Ru1 O1 C1 N1 15.3(3)
Ru1 O1 C1 C2 -164.31(17)
Ru1 O2 C6 N2 8.0(3)
Ru1 O2 C6 C7 -171.10(17)
Ru1 O3 C11 N3 15.0(3)
Ru1 O3 C11 C12 -164.45(18)
Ru1 O4 C16 N4 16.8(3)
Ru1 O4 C16 C17 -162.49(17)
Ru1 O5 N5 O6 -174.09(18)
Ru1 O5 N5 O7 5.7(3)
O1 C1 C2 C3 177.4(2)
O2 C6 C7 C8 173.1(2)
O3 C11 C12 C13 175.8(2)
O4 C16 C17 C18 173.8(2)
N1 C1 C2 C3 -2.2(4)
N2 C6 C7 C8 -5.9(4)
N3 C11 C12 C13 -3.6(4)
N4 C16 C17 C18 -5.4(4)
C1 N1 C5 Cl1 176.89(18)
C1 N1 C5 C4 -2.7(4)
C1 C2 C3 C4 0.2(4)
C2 C3 C4 C5 0.7(4)
C3 C4 C5 Cl1 -179.0(2)
C3 C4 C5 N1 0.6(4)
C5 N1 C1 O1 -176.3(2)
C5 N1 C1 C2 3.4(3)
C6 N2 C10 Cl2 173.74(17)
C6 N2 C10 C9 -4.5(4)
C6 C7 C8 C9 0.2(4)
C7 C8 C9 C10 3.1(4)
C8 C9 C10 Cl2 -179.13(19)
C8 C9 C10 N2 -0.9(4)
C10 N2 C6 O2 -171.1(2)
C10 N2 C6 C7 7.9(3)
C11 N3 C15 Cl3 177.89(17)
C11 N3 C15 C14 -2.7(4)
C11 C12 C13 C14 1.1(4)
C12 C13 C14 C15 0.6(4)
C13 C14 C15 Cl3 179.5(2)
C13 C14 C15 N3 0.2(4)
C15 N3 C11 O3 -175.0(2)
C15 N3 C11 C12 4.4(3)
C16 N4 C20 Cl4 174.68(18)
C16 N4 C20 C19 -3.2(4)
C16 C17 C18 C19 1.4(4)
C17 C18 C19 C20 1.5(4)
C18 C19 C20 Cl4 -178.4(2)
C18 C19 C20 N4 -0.6(4)
C20 N4 C16 O4 -173.1(2)
C20 N4 C16 C17 6.1(3)

loop_
_twin_individual_id
_twin_individual_mass_fraction_refined
1 0.5351(6)
2 0.4649(6)
